data_2219986
loop_
_publ_author_name
'Wen, Liyuan'
'Yin, Handong'
'Wang, Daqi'
'Cui, Liansheng'
'Yang, Minglei'

_publ_section_title
;
 Bis(4-aminobenzoato-\k<i>O</i>)triphenylantimony(V)
;
_journal_coeditor_code SG2267
_journal_issue 11
_journal_name_full 'Acta Crystallographica Section E'
_journal_page_first m1426
_journal_paper_doi 10.1107/S1600536808032844
_journal_volume 64
_journal_year 2008
_chemical_formula_iupac '[Sb (C6 H5)3 (C7 H6 N O2)2]'
_chemical_formula_moiety 'C32 H27 N2 O4 Sb'
_chemical_formula_sum 'C32 H27 N2 O4 Sb'
_chemical_formula_weight 625.31
_chemical_name_systematic
;
Bis(4-aminobenzoato-\kO)triphenylantimony(V)
;
_space_group_IT_number 4
_symmetry_cell_setting monoclinic
_symmetry_space_group_name_Hall 'P 2yb'
_symmetry_space_group_name_H-M 'P 1 21 1'
_atom_sites_solution_hydrogens geom
_atom_sites_solution_primary direct
_atom_sites_solution_secondary difmap
_audit_creation_method SHELXL-97
_cell_angle_alpha 90.00
_cell_angle_beta 95.543(2)
_cell_angle_gamma 90.00
_cell_formula_units_Z 4
_cell_length_a 9.2831(11)
_cell_length_b 18.971(2)
_cell_length_c 16.3868(19)
_cell_measurement_reflns_used 6029
_cell_measurement_temperature 298(2)
_cell_measurement_theta_max 25.008
_cell_measurement_theta_min 2.426
_cell_volume 2872.4(6)
_computing_cell_refinement 'SAINT (Siemens, 1996)'
_computing_data_collection 'SMART (Siemens, 1996)'
_computing_data_reduction 'SAINT (Siemens, 1996)'
_computing_molecular_graphics 'SHELXTL (Sheldrick, 2008)'
_computing_publication_material 'SHELXTL (Sheldrick, 2008)'
_computing_structure_refinement 'SHELXL97 (Sheldrick, 2008)'
_computing_structure_solution 'SHELXS97 (Sheldrick, 2008)'
_diffrn_ambient_temperature 298(2)
_diffrn_measured_fraction_theta_full 0.998
_diffrn_measured_fraction_theta_max 0.998
_diffrn_measurement_device_type 'Siemens SMART CCD'
_diffrn_measurement_method '\f and \w'
_diffrn_radiation_monochromator graphite
_diffrn_radiation_source 'fine-focus sealed tube'
_diffrn_radiation_type MoK\a
_diffrn_radiation_wavelength 0.71073
_diffrn_reflns_av_R_equivalents 0.0237
_diffrn_reflns_av_sigmaI/netI 0.0516
_diffrn_reflns_limit_h_max 11
_diffrn_reflns_limit_h_min -6
_diffrn_reflns_limit_k_max 21
_diffrn_reflns_limit_k_min -22
_diffrn_reflns_limit_l_max 19
_diffrn_reflns_limit_l_min -18
_diffrn_reflns_number 14481
_diffrn_reflns_theta_full 25.01
_diffrn_reflns_theta_max 25.01
_diffrn_reflns_theta_min 1.65
_exptl_absorpt_coefficient_mu 0.999
_exptl_absorpt_correction_T_max 0.7537
_exptl_absorpt_correction_T_min 0.6620
_exptl_absorpt_correction_type multi-scan
_exptl_absorpt_process_details '(SADABS; Sheldrick, 1996)'
_exptl_crystal_colour colourless
_exptl_crystal_density_diffrn 1.446
_exptl_crystal_density_method 'not measured'
_exptl_crystal_description block
_exptl_crystal_F_000 1264
_exptl_crystal_size_max 0.45
_exptl_crystal_size_mid 0.32
_exptl_crystal_size_min 0.30
_refine_diff_density_max 0.622
_refine_diff_density_min -0.629
_refine_ls_abs_structure_details 'Flack (1983), 3905 Friedel pairs'
_refine_ls_abs_structure_Flack -0.01(2)
_refine_ls_extinction_method none
_refine_ls_goodness_of_fit_ref 1.002
_refine_ls_hydrogen_treatment constr
_refine_ls_matrix_type full
_refine_ls_number_parameters 703
_refine_ls_number_reflns 9132
_refine_ls_number_restraints 1
_refine_ls_restrained_S_all 0.985
_refine_ls_R_factor_all 0.0538
_refine_ls_R_factor_gt 0.0399
_refine_ls_shift/su_max 0.020
_refine_ls_shift/su_mean 0.001
_refine_ls_structure_factor_coef Fsqd
_refine_ls_weighting_details 'calc w=1/[\s^2^(Fo^2^)+(0.0504P)^2^+1.4161P] where P=(Fo^2^+2Fc^2^)/3'
_refine_ls_weighting_scheme calc
_refine_ls_wR_factor_gt 0.0894
_refine_ls_wR_factor_ref 0.0985
_reflns_number_gt 7713
_reflns_number_total 9132
_reflns_threshold_expression I>2\s(I)
_cod_data_source_file sg2267.cif
_cod_data_source_block I
_cod_original_cell_volume 2872.3(6)
_cod_original_sg_symbol_H-M 'P 21'
_cod_database_code 2219986
_cod_database_fobs_code 2219986

loop_
_symmetry_equiv_pos_as_xyz
'x, y, z'
'-x, y+1/2, -z'

loop_
_atom_site_type_symbol
_atom_site_label
_atom_site_fract_x
_atom_site_fract_y
_atom_site_fract_z
_atom_site_U_iso_or_equiv
_atom_site_adp_type
_atom_site_calc_flag
_atom_site_refinement_flags
_atom_site_occupancy
Sb Sb1 0.73466(4) 0.28424(2) 0.82632(2) 0.03634(10) Uani d . 1
Sb Sb2 0.18571(5) 0.47931(3) 0.51514(3) 0.05668(14) Uani d . 1
N N1 1.1819(8) -0.0958(4) 0.8817(5) 0.087(2) Uani d U 1
H H1A 1.2195 -0.1147 0.9265 0.104 Uiso calc R 1
H H1B 1.1936 -0.1151 0.8354 0.104 Uiso calc R 1
N N2 0.2686(7) 0.6590(3) 0.8782(4) 0.0706(18) Uani d U 1
H H2A 0.2283 0.6747 0.8324 0.085 Uiso calc R 1
H H2B 0.2558 0.6804 0.9232 0.085 Uiso calc R 1
N N3 0.5218(8) 0.2962(4) 0.1067(4) 0.092(2) Uani d U 1
H H3A 0.5214 0.3139 0.0583 0.110 Uiso calc R 1
H H3B 0.5542 0.2543 0.1163 0.110 Uiso calc R 1
N N4 -0.2358(11) 0.6832(6) 0.8811(6) 0.140(4) Uani d U 1
H H4A -0.2671 0.6541 0.9156 0.168 Uiso calc R 1
H H4B -0.2497 0.7277 0.8863 0.168 Uiso calc R 1
O O1 0.8572(4) 0.1920(2) 0.8234(2) 0.0440(9) Uani d U 1
O O2 0.8288(5) 0.1826(2) 0.9549(3) 0.0526(11) Uani d U 1
O O3 0.6149(5) 0.3792(2) 0.8218(2) 0.0443(9) Uani d U 1
O O4 0.6343(5) 0.3790(2) 0.9567(3) 0.0493(10) Uani d U 1
O O5 0.2755(6) 0.4204(3) 0.4243(3) 0.0726(13) Uani d U 1
O O6 0.2597(6) 0.5165(4) 0.3472(3) 0.0797(16) Uani d U 1
O O7 0.0979(6) 0.5259(3) 0.6166(3) 0.0702(13) Uani d U 1
O O8 0.0856(8) 0.6313(4) 0.5604(4) 0.100(2) Uani d U 1
C C1 0.8731(6) 0.1581(3) 0.8927(4) 0.0435(14) Uani d U 1
C C2 0.9471(6) 0.0893(3) 0.8899(3) 0.0389(13) Uani d U 1
C C3 0.9655(7) 0.0577(3) 0.8152(4) 0.0508(15) Uani d U 1
H H3 0.9276 0.0791 0.7667 0.061 Uiso calc R 1
C C4 1.0389(7) -0.0049(4) 0.8120(4) 0.0581(17) Uani d U 1
H H4 1.0457 -0.0272 0.7620 0.070 Uiso calc R 1
C C5 1.1035(7) -0.0348(4) 0.8843(4) 0.0556(16) Uani d U 1
C C6 1.0839(7) -0.0032(4) 0.9585(4) 0.0564(16) Uani d U 1
H H6 1.1245 -0.0236 1.0070 0.068 Uiso calc R 1
C C7 1.0065(7) 0.0570(3) 0.9614(4) 0.0489(14) Uani d U 1
H H7 0.9929 0.0770 1.0119 0.059 Uiso calc R 1
C C8 0.5971(6) 0.4081(3) 0.8911(4) 0.0433(13) Uani d U 1
C C9 0.5226(6) 0.4774(3) 0.8866(3) 0.0396(12) Uani d U 1
C C10 0.4583(7) 0.5036(3) 0.8128(4) 0.0516(15) Uani d U 1
H H10 0.4709 0.4796 0.7645 0.062 Uiso calc R 1
C C11 0.3775(7) 0.5632(4) 0.8093(4) 0.0550(16) Uani d U 1
H H11 0.3378 0.5798 0.7586 0.066 Uiso calc R 1
C C12 0.3531(7) 0.5999(3) 0.8797(4) 0.0500(15) Uani d U 1
C C13 0.4238(7) 0.5761(3) 0.9538(4) 0.0493(15) Uani d U 1
H H13 0.4159 0.6022 1.0012 0.059 Uiso calc R 1
C C14 0.5039(7) 0.5160(3) 0.9582(4) 0.0441(14) Uani d U 1
H H14 0.5464 0.5003 1.0087 0.053 Uiso calc R 1
C C15 0.5510(6) 0.2234(3) 0.8487(4) 0.0387(13) Uani d U 1
C C16 0.4431(7) 0.2462(4) 0.8938(4) 0.0486(15) Uani d U 1
H H16 0.4476 0.2909 0.9172 0.058 Uiso calc R 1
C C17 0.3272(7) 0.2021(4) 0.9040(4) 0.0591(17) Uani d U 1
H H17 0.2544 0.2171 0.9351 0.071 Uiso calc R 1
C C18 0.3189(8) 0.1375(4) 0.8694(4) 0.0593(17) Uani d U 1
H H18 0.2408 0.1083 0.8771 0.071 Uiso calc R 1
C C19 0.4247(8) 0.1146(4) 0.8232(5) 0.0598(17) Uani d U 1
H H19 0.4176 0.0702 0.7992 0.072 Uiso calc R 1
C C20 0.5409(7) 0.1568(4) 0.8123(4) 0.0503(16) Uani d U 1
H H20 0.6127 0.1413 0.7807 0.060 Uiso calc R 1
C C21 0.7352(6) 0.2897(4) 0.6975(3) 0.0439(12) Uani d U 1
C C22 0.6235(10) 0.3218(5) 0.6514(5) 0.074(2) Uani d U 1
H H22 0.5505 0.3441 0.6766 0.089 Uiso calc R 1
C C23 0.6198(11) 0.3206(5) 0.5648(5) 0.089(2) Uani d U 1
H H23 0.5430 0.3417 0.5332 0.106 Uiso calc R 1
C C24 0.7258(10) 0.2895(6) 0.5277(4) 0.079(2) Uani d U 1
H H24 0.7234 0.2896 0.4708 0.095 Uiso calc R 1
C C25 0.8364(10) 0.2580(4) 0.5739(5) 0.077(2) Uani d U 1
H H25 0.9106 0.2368 0.5485 0.092 Uiso calc R 1
C C26 0.8399(9) 0.2570(4) 0.6583(4) 0.0640(19) Uani d U 1
H H26 0.9148 0.2337 0.6890 0.077 Uiso calc R 1
C C27 0.9160(6) 0.3383(3) 0.8840(4) 0.0478(14) Uani d DU 1
C C28 0.9866(7) 0.3211(4) 0.9585(4) 0.0661(18) Uani d DU 1
H H28 0.9509 0.2855 0.9899 0.079 Uiso calc R 1
C C29 1.1109(8) 0.3568(4) 0.9870(5) 0.076(2) Uani d DU 1
H H29 1.1597 0.3437 1.0369 0.091 Uiso calc R 1
C C30 1.1635(8) 0.4102(4) 0.9442(5) 0.075(2) Uani d DU 1
H H30 1.2470 0.4342 0.9642 0.090 Uiso calc R 1
C C31 1.0905(8) 0.4281(5) 0.8708(5) 0.083(2) Uani d DU 1
H H31 1.1257 0.4648 0.8407 0.100 Uiso calc R 1
C C32 0.9654(8) 0.3932(4) 0.8396(4) 0.0664(18) Uani d DU 1
H H32 0.9164 0.4068 0.7899 0.080 Uiso calc R 1
C C33 0.2923(8) 0.4546(5) 0.3556(4) 0.0627(17) Uani d U 1
C C34 0.3543(8) 0.4121(4) 0.2917(4) 0.0572(16) Uani d U 1
C C35 0.4020(9) 0.3444(5) 0.3069(4) 0.0703(19) Uani d U 1
H H35 0.3943 0.3240 0.3578 0.084 Uiso calc R 1
C C36 0.4620(9) 0.3065(5) 0.2458(5) 0.077(2) Uani d U 1
H H36 0.4967 0.2612 0.2571 0.092 Uiso calc R 1
C C37 0.4709(9) 0.3350(5) 0.1685(4) 0.0633(19) Uani d U 1
C C38 0.4184(8) 0.4026(5) 0.1544(4) 0.0637(18) Uani d U 1
H H38 0.4218 0.4225 0.1027 0.076 Uiso calc R 1
C C39 0.3612(8) 0.4412(4) 0.2145(4) 0.0650(18) Uani d U 1
H H39 0.3274 0.4867 0.2035 0.078 Uiso calc R 1
C C40 0.0651(9) 0.5920(5) 0.6165(5) 0.0720(18) Uani d U 1
C C41 -0.0088(9) 0.6170(4) 0.6880(5) 0.0703(19) Uani d U 1
C C42 -0.0629(9) 0.5693(5) 0.7415(5) 0.080(2) Uani d U 1
H H42 -0.0477 0.5214 0.7335 0.097 Uiso calc R 1
C C43 -0.1372(10) 0.5896(5) 0.8051(5) 0.086(2) Uani d U 1
H H43 -0.1696 0.5555 0.8398 0.104 Uiso calc R 1
C C44 -0.1652(12) 0.6590(6) 0.8191(6) 0.095(3) Uani d U 1
C C45 -0.1070(12) 0.7097(6) 0.7685(7) 0.106(3) Uani d U 1
H H45 -0.1176 0.7575 0.7790 0.127 Uiso calc R 1
C C46 -0.0299(11) 0.6869(5) 0.6996(6) 0.093(2) Uani d U 1
H H46 0.0042 0.7198 0.6641 0.112 Uiso calc R 1
C C47 0.2041(8) 0.3860(4) 0.5844(4) 0.0598(16) Uani d U 1
C C48 0.2146(8) 0.3879(4) 0.6682(4) 0.0654(18) Uani d U 1
H H48 0.2099 0.4312 0.6945 0.079 Uiso calc R 1
C C49 0.2320(10) 0.3280(5) 0.7144(5) 0.079(2) Uani d U 1
H H49 0.2359 0.3310 0.7712 0.095 Uiso calc R 1
C C50 0.2434(10) 0.2643(5) 0.6785(6) 0.087(2) Uani d U 1
H H50 0.2643 0.2244 0.7106 0.104 Uiso calc R 1
C C51 0.2243(12) 0.2586(5) 0.5953(6) 0.096(3) Uani d U 1
H H51 0.2218 0.2145 0.5705 0.115 Uiso calc R 1
C C52 0.2082(10) 0.3211(5) 0.5465(5) 0.079(2) Uani d U 1
H H52 0.2005 0.3180 0.4896 0.095 Uiso calc R 1
C C53 0.3729(8) 0.5391(4) 0.5342(5) 0.0674(18) Uani d DU 1
C C54 0.4865(9) 0.5096(5) 0.5823(6) 0.102(3) Uani d DU 1
H H54 0.4787 0.4639 0.6019 0.122 Uiso calc R 1
C C55 0.6130(12) 0.5475(6) 0.6017(8) 0.126(3) Uani d DU 1
H H55 0.6863 0.5279 0.6373 0.151 Uiso calc R 1
C C56 0.6326(12) 0.6126(6) 0.5702(7) 0.122(3) Uani d DU 1
H H56 0.7192 0.6369 0.5820 0.147 Uiso calc R 1
C C57 0.5214(11) 0.6414(6) 0.5206(8) 0.131(3) Uani d DU 1
H H57 0.5307 0.6864 0.4992 0.158 Uiso calc R 1
C C58 0.3939(10) 0.6036(5) 0.5018(7) 0.104(3) Uani d DU 1
H H58 0.3210 0.6231 0.4659 0.125 Uiso calc R 1
C C59 -0.0113(9) 0.4935(5) 0.4468(5) 0.083(2) Uani d DU 1
C C60 -0.1083(11) 0.4402(6) 0.4473(7) 0.128(3) Uani d DU 1
H H60 -0.0815 0.3977 0.4727 0.154 Uiso calc R 1
C C61 -0.2491(12) 0.4491(7) 0.4096(9) 0.151(4) Uani d DU 1
H H61 -0.3161 0.4129 0.4115 0.181 Uiso calc R 1
C C62 -0.2886(12) 0.5100(6) 0.3702(7) 0.121(3) Uani d DU 1
H H62 -0.3837 0.5164 0.3479 0.145 Uiso calc R 1
C C63 -0.1893(10) 0.5617(6) 0.3636(7) 0.117(3) Uani d DU 1
H H63 -0.2121 0.6018 0.3324 0.140 Uiso calc R 1
C C64 -0.0543(10) 0.5531(5) 0.4043(6) 0.095(3) Uani d DU 1
H H64 0.0118 0.5898 0.4028 0.113 Uiso calc R 1

loop_
_atom_site_aniso_label
_atom_site_aniso_U_11
_atom_site_aniso_U_22
_atom_site_aniso_U_33
_atom_site_aniso_U_12
_atom_site_aniso_U_13
_atom_site_aniso_U_23
Sb1 0.03271(18) 0.03578(18) 0.04090(19) -0.0036(2) 0.00541(14) -0.00028(19)
Sb2 0.0501(3) 0.0742(3) 0.0460(2) 0.0103(2) 0.0064(2) 0.0135(2)
N1 0.092(5) 0.080(5) 0.087(5) 0.040(4) 0.004(4) 0.007(4)
N2 0.080(4) 0.060(4) 0.073(4) 0.027(4) 0.013(3) -0.006(3)
N3 0.128(6) 0.080(5) 0.072(4) -0.019(5) 0.040(4) -0.015(4)
N4 0.154(8) 0.151(8) 0.118(7) 0.053(7) 0.030(6) -0.033(6)
O1 0.035(2) 0.041(2) 0.056(2) 0.0056(19) 0.0067(18) 0.0095(19)
O2 0.050(3) 0.053(3) 0.056(3) -0.004(2) 0.008(2) -0.002(2)
O3 0.045(2) 0.038(2) 0.051(2) 0.0028(19) 0.0074(19) -0.0051(18)
O4 0.047(2) 0.043(2) 0.057(3) -0.002(2) 0.000(2) 0.005(2)
O5 0.078(3) 0.095(3) 0.048(2) -0.001(3) 0.018(2) 0.005(2)
O6 0.082(4) 0.097(4) 0.060(3) 0.027(3) 0.010(3) 0.010(3)
O7 0.071(3) 0.073(3) 0.068(3) 0.020(3) 0.014(2) 0.013(2)
O8 0.109(5) 0.103(5) 0.089(4) 0.017(4) 0.028(4) 0.035(4)
C1 0.027(3) 0.049(3) 0.053(3) -0.011(3) 0.001(3) 0.001(3)
C2 0.031(3) 0.040(3) 0.044(3) -0.004(3) -0.003(2) 0.002(3)
C3 0.050(3) 0.047(3) 0.054(3) -0.001(3) -0.003(3) 0.006(3)
C4 0.062(4) 0.053(4) 0.058(3) 0.008(3) 0.001(3) -0.004(3)
C5 0.051(3) 0.053(4) 0.064(4) 0.010(3) 0.008(3) 0.011(3)
C6 0.056(4) 0.059(4) 0.054(3) 0.010(3) 0.001(3) 0.019(3)
C7 0.045(3) 0.053(3) 0.049(3) 0.000(3) 0.002(3) 0.008(3)
C8 0.034(3) 0.039(3) 0.057(3) -0.009(3) 0.004(3) -0.005(3)
C9 0.031(3) 0.039(3) 0.049(3) -0.004(3) 0.002(2) -0.006(3)
C10 0.058(4) 0.052(4) 0.045(3) 0.006(3) 0.005(3) -0.009(3)
C11 0.056(4) 0.058(4) 0.049(3) 0.009(3) -0.002(3) 0.000(3)
C12 0.050(3) 0.046(4) 0.055(4) 0.002(3) 0.013(3) 0.000(3)
C13 0.053(3) 0.044(3) 0.052(3) -0.002(3) 0.011(3) -0.013(3)
C14 0.044(3) 0.040(3) 0.048(3) -0.004(3) 0.005(3) -0.003(3)
C15 0.035(3) 0.036(3) 0.045(3) -0.006(3) 0.000(2) 0.007(2)
C16 0.044(3) 0.050(3) 0.053(3) 0.000(3) 0.006(3) 0.000(3)
C17 0.043(3) 0.071(4) 0.066(4) -0.008(3) 0.017(3) 0.011(3)
C18 0.050(4) 0.052(4) 0.076(4) -0.019(3) 0.003(3) 0.009(3)
C19 0.050(4) 0.044(4) 0.082(4) -0.018(3) -0.006(3) -0.003(3)
C20 0.043(3) 0.049(4) 0.058(3) -0.004(3) 0.000(3) -0.004(3)
C21 0.046(3) 0.049(3) 0.039(3) -0.001(3) 0.011(2) 0.003(3)
C22 0.080(4) 0.086(5) 0.059(4) 0.020(4) 0.015(4) 0.017(4)
C23 0.099(5) 0.106(6) 0.060(4) 0.016(5) -0.001(4) 0.017(4)
C24 0.098(5) 0.092(5) 0.049(4) -0.005(5) 0.022(4) 0.008(4)
C25 0.084(5) 0.089(5) 0.061(4) -0.001(4) 0.029(4) -0.017(4)
C26 0.068(4) 0.070(4) 0.054(4) 0.010(4) 0.009(3) 0.000(3)
C27 0.031(3) 0.046(3) 0.066(4) -0.007(3) 0.002(3) -0.014(3)
C28 0.059(4) 0.054(4) 0.083(4) -0.013(3) -0.009(4) -0.009(3)
C29 0.060(4) 0.065(5) 0.097(5) -0.009(4) -0.022(4) -0.005(4)
C30 0.039(4) 0.078(5) 0.107(5) -0.012(4) 0.001(4) -0.026(4)
C31 0.079(5) 0.082(5) 0.093(5) -0.048(4) 0.034(4) -0.011(4)
C32 0.061(4) 0.069(4) 0.069(4) -0.028(4) 0.010(3) -0.002(3)
C33 0.052(4) 0.083(4) 0.053(4) 0.000(4) 0.005(3) 0.010(3)
C34 0.055(4) 0.075(4) 0.043(3) -0.006(3) 0.009(3) 0.001(3)
C35 0.085(4) 0.084(5) 0.043(3) -0.008(4) 0.013(3) 0.004(3)
C36 0.082(5) 0.082(5) 0.069(4) -0.005(4) 0.017(4) 0.003(4)
C37 0.066(4) 0.078(5) 0.048(4) -0.016(4) 0.013(3) -0.005(3)
C38 0.059(4) 0.092(5) 0.042(3) -0.013(4) 0.013(3) 0.005(3)
C39 0.049(4) 0.087(5) 0.059(4) 0.002(3) 0.005(3) 0.016(3)
C40 0.063(4) 0.080(4) 0.074(4) 0.010(4) 0.009(3) 0.013(4)
C41 0.068(4) 0.069(4) 0.073(4) 0.019(4) 0.002(4) -0.004(4)
C42 0.076(4) 0.091(5) 0.076(4) 0.013(4) 0.013(4) 0.001(4)
C43 0.095(5) 0.097(5) 0.069(4) 0.016(5) 0.017(4) -0.005(4)
C44 0.098(6) 0.106(6) 0.081(5) 0.021(5) 0.008(5) -0.016(5)
C45 0.111(6) 0.096(6) 0.107(6) 0.027(5) 0.000(5) -0.015(5)
C46 0.098(5) 0.087(5) 0.093(5) 0.024(5) 0.002(4) 0.009(4)
C47 0.059(3) 0.063(4) 0.059(3) 0.015(3) 0.012(3) 0.012(3)
C48 0.076(4) 0.070(4) 0.051(4) 0.014(4) 0.007(3) 0.010(3)
C49 0.082(5) 0.082(5) 0.074(5) 0.019(4) 0.010(4) 0.025(4)
C50 0.097(5) 0.080(6) 0.085(5) 0.016(4) 0.016(4) 0.023(4)
C51 0.111(6) 0.076(5) 0.102(6) 0.021(5) 0.013(5) -0.007(4)
C52 0.092(5) 0.080(5) 0.068(4) 0.006(4) 0.019(4) 0.002(4)
C53 0.058(4) 0.075(4) 0.071(4) 0.011(3) 0.015(3) 0.014(3)
C54 0.079(5) 0.109(5) 0.113(5) -0.009(5) -0.016(5) 0.023(5)
C55 0.095(6) 0.136(7) 0.142(7) -0.018(6) -0.021(6) 0.026(6)
C56 0.093(6) 0.125(7) 0.144(7) -0.027(6) -0.008(6) 0.007(6)
C57 0.094(6) 0.114(7) 0.186(8) -0.017(6) 0.011(6) 0.018(7)
C58 0.072(5) 0.097(5) 0.140(6) 0.001(5) -0.004(5) 0.020(5)
C59 0.067(4) 0.110(5) 0.073(4) -0.005(4) 0.009(3) 0.028(4)
C60 0.108(6) 0.130(6) 0.138(6) -0.024(5) -0.031(5) 0.053(5)
C61 0.101(7) 0.167(8) 0.178(8) -0.022(7) -0.016(6) 0.062(7)
C62 0.084(6) 0.152(8) 0.122(6) 0.004(6) -0.013(5) 0.042(6)
C63 0.109(6) 0.126(7) 0.108(6) 0.026(6) -0.021(6) 0.006(6)
C64 0.088(5) 0.098(5) 0.090(5) 0.018(5) -0.029(4) 0.004(4)

loop_
_atom_type_symbol
_atom_type_description
_atom_type_scat_dispersion_real
_atom_type_scat_dispersion_imag
_atom_type_scat_source
C C 0.0033 0.0016 'International Tables Vol C Tables 4.2.6.8 and 6.1.1.4'
H H 0.0000 0.0000 'International Tables Vol C Tables 4.2.6.8 and 6.1.1.4'
N N 0.0061 0.0033 'International Tables Vol C Tables 4.2.6.8 and 6.1.1.4'
O O 0.0106 0.0060 'International Tables Vol C Tables 4.2.6.8 and 6.1.1.4'
Sb Sb -0.5866 1.5461 'International Tables Vol C Tables 4.2.6.8 and 6.1.1.4'

loop_
_geom_angle_atom_site_label_1
_geom_angle_atom_site_label_2
_geom_angle_atom_site_label_3
_geom_angle
O1 Sb1 C21 88.0(2)
O1 Sb1 O3 176.32(17)
C21 Sb1 O3 88.6(2)
O1 Sb1 C27 90.3(2)
C21 Sb1 C27 110.1(2)
O3 Sb1 C27 89.8(2)
O1 Sb1 C15 89.8(2)
C21 Sb1 C15 106.2(2)
O3 Sb1 C15 92.4(2)
C27 Sb1 C15 143.6(2)
C59 Sb2 O5 94.4(3)
C59 Sb2 C47 115.1(3)
O5 Sb2 C47 85.3(2)
C59 Sb2 C53 134.0(3)
O5 Sb2 C53 90.8(3)
C47 Sb2 C53 110.9(3)
C59 Sb2 O7 89.0(3)
O5 Sb2 O7 172.1(2)
C47 Sb2 O7 86.9(2)
C53 Sb2 O7 91.9(3)
C5 N1 H1A 120.0
C5 N1 H1B 120.0
H1A N1 H1B 120.0
C12 N2 H2A 120.0
C12 N2 H2B 120.0
H2A N2 H2B 120.0
C37 N3 H3A 120.0
C37 N3 H3B 120.0
H3A N3 H3B 120.0
C44 N4 H4A 120.0
C44 N4 H4B 120.0
H4A N4 H4B 120.0
C1 O1 Sb1 114.2(4)
C8 O3 Sb1 116.4(4)
C33 O5 Sb2 115.5(5)
C40 O7 Sb2 121.0(5)
O2 C1 O1 121.2(6)
O2 C1 C2 123.7(6)
O1 C1 C2 115.1(5)
C3 C2 C7 118.8(6)
C3 C2 C1 120.3(5)
C7 C2 C1 120.8(6)
C4 C3 C2 120.6(6)
C4 C3 H3 119.7
C2 C3 H3 119.7
C3 C4 C5 119.7(6)
C3 C4 H4 120.1
C5 C4 H4 120.1
N1 C5 C6 120.5(6)
N1 C5 C4 120.3(7)
C6 C5 C4 119.1(6)
C7 C6 C5 120.8(6)
C7 C6 H6 119.6
C5 C6 H6 119.6
C6 C7 C2 120.8(6)
C6 C7 H7 119.6
C2 C7 H7 119.6
O4 C8 O3 122.1(6)
O4 C8 C9 122.2(6)
O3 C8 C9 115.7(6)
C10 C9 C14 117.5(6)
C10 C9 C8 121.3(5)
C14 C9 C8 120.9(5)
C11 C10 C9 121.7(6)
C11 C10 H10 119.1
C9 C10 H10 119.1
C10 C11 C12 121.2(6)
C10 C11 H11 119.4
C12 C11 H11 119.4
N2 C12 C11 122.4(6)
N2 C12 C13 120.0(6)
C11 C12 C13 117.5(6)
C14 C13 C12 121.7(6)
C14 C13 H13 119.2
C12 C13 H13 119.2
C13 C14 C9 120.2(6)
C13 C14 H14 119.9
C9 C14 H14 119.9
C16 C15 C20 119.6(6)
C16 C15 Sb1 124.3(5)
C20 C15 Sb1 116.1(5)
C17 C16 C15 119.4(6)
C17 C16 H16 120.3
C15 C16 H16 120.3
C18 C17 C16 120.7(7)
C18 C17 H17 119.6
C16 C17 H17 119.6
C17 C18 C19 120.4(6)
C17 C18 H18 119.8
C19 C18 H18 119.8
C20 C19 C18 120.3(7)
C20 C19 H19 119.9
C18 C19 H19 119.9
C19 C20 C15 119.6(7)
C19 C20 H20 120.2
C15 C20 H20 120.2
C22 C21 C26 118.7(6)
C22 C21 Sb1 119.9(5)
C26 C21 Sb1 121.2(5)
C21 C22 C23 119.4(8)
C21 C22 H22 120.3
C23 C22 H22 120.3
C24 C23 C22 120.8(8)
C24 C23 H23 119.6
C22 C23 H23 119.6
C23 C24 C25 119.3(7)
C23 C24 H24 120.3
C25 C24 H24 120.3
C24 C25 C26 120.6(8)
C24 C25 H25 119.7
C26 C25 H25 119.7
C25 C26 C21 121.1(7)
C25 C26 H26 119.5
C21 C26 H26 119.5
C32 C27 C28 119.8(6)
C32 C27 Sb1 115.0(5)
C28 C27 Sb1 125.2(5)
C27 C28 C29 119.9(7)
C27 C28 H28 120.1
C29 C28 H28 120.1
C30 C29 C28 121.7(7)
C30 C29 H29 119.2
C28 C29 H29 119.2
C29 C30 C31 118.0(7)
C29 C30 H30 121.0
C31 C30 H30 121.0
C30 C31 C32 122.2(7)
C30 C31 H31 118.9
C32 C31 H31 118.9
C27 C32 C31 118.4(7)
C27 C32 H32 120.8
C31 C32 H32 120.8
O6 C33 O5 121.5(7)
O6 C33 C34 123.6(7)
O5 C33 C34 114.9(8)
C35 C34 C39 119.6(7)
C35 C34 C33 121.5(6)
C39 C34 C33 118.9(7)
C34 C35 C36 119.9(7)
C34 C35 H35 120.1
C36 C35 H35 120.1
C37 C36 C35 121.2(8)
C37 C36 H36 119.4
C35 C36 H36 119.4
N3 C37 C38 121.0(7)
N3 C37 C36 121.3(8)
C38 C37 C36 117.6(7)
C37 C38 C39 121.9(7)
C37 C38 H38 119.1
C39 C38 H38 119.1
C34 C39 C38 119.7(8)
C34 C39 H39 120.1
C38 C39 H39 120.1
O8 C40 O7 122.9(8)
O8 C40 C41 121.2(8)
O7 C40 C41 115.7(7)
C46 C41 C42 118.9(8)
C46 C41 C40 120.2(8)
C42 C41 C40 120.8(8)
C43 C42 C41 122.7(9)
C43 C42 H42 118.6
C41 C42 H42 118.6
C44 C43 C42 121.4(10)
C44 C43 H43 119.3
C42 C43 H43 119.3
N4 C44 C43 124.9(11)
N4 C44 C45 117.1(11)
C43 C44 C45 117.9(10)
C44 C45 C46 119.8(10)
C44 C45 H45 120.1
C46 C45 H45 120.1
C41 C46 C45 119.1(10)
C41 C46 H46 120.4
C45 C46 H46 120.4
C48 C47 C52 118.3(7)
C48 C47 Sb2 120.9(6)
C52 C47 Sb2 120.8(6)
C47 C48 C49 121.8(8)
C47 C48 H48 119.1
C49 C48 H48 119.1
C50 C49 C48 120.8(8)
C50 C49 H49 119.6
C48 C49 H49 119.6
C49 C50 C51 119.8(8)
C49 C50 H50 120.1
C51 C50 H50 120.1
C50 C51 C52 119.4(8)
C50 C51 H51 120.3
C52 C51 H51 120.3
C47 C52 C51 119.5(8)
C47 C52 H52 120.2
C51 C52 H52 120.2
C58 C53 C54 117.5(8)
C58 C53 Sb2 125.8(6)
C54 C53 Sb2 116.7(6)
C53 C54 C55 120.4(9)
C53 C54 H54 119.8
C55 C54 H54 119.8
C56 C55 C54 121.7(11)
C56 C55 H55 119.1
C54 C55 H55 119.1
C55 C56 C57 118.0(11)
C55 C56 H56 121.0
C57 C56 H56 121.0
C56 C57 C58 120.2(11)
C56 C57 H57 119.9
C58 C57 H57 119.9
C53 C58 C57 122.0(10)
C53 C58 H58 119.0
C57 C58 H58 119.0
C60 C59 C64 117.3(9)
C60 C59 Sb2 117.0(6)
C64 C59 Sb2 125.7(7)
C59 C60 C61 120.0(10)
C59 C60 H60 120.0
C61 C60 H60 120.0
C62 C61 C60 120.7(11)
C62 C61 H61 119.6
C60 C61 H61 119.6
C61 C62 C63 119.9(11)
C61 C62 H62 120.1
C63 C62 H62 120.1
C62 C63 C64 118.1(11)
C62 C63 H63 120.9
C64 C63 H63 120.9
C59 C64 C63 123.7(10)
C59 C64 H64 118.2
C63 C64 H64 118.2

loop_
_geom_bond_atom_site_label_1
_geom_bond_atom_site_label_2
_geom_bond_distance
Sb1 O1 2.091(4)
Sb1 C21 2.115(5)
Sb1 O3 2.114(4)
Sb1 C27 2.115(6)
Sb1 C15 2.121(6)
Sb2 C59 2.068(8)
Sb2 O5 2.098(5)
Sb2 C47 2.101(7)
Sb2 C53 2.074(8)
Sb2 O7 2.114(5)
N1 C5 1.369(9)
N1 H1A 0.8600
N1 H1B 0.8600
N2 C12 1.367(8)
N2 H2A 0.8600
N2 H2B 0.8600
N3 C37 1.373(10)
N3 H3A 0.8600
N3 H3B 0.8600
N4 C44 1.341(12)
N4 H4A 0.8600
N4 H4B 0.8600
O1 C1 1.300(7)
O2 C1 1.227(7)
O3 C8 1.287(7)
O4 C8 1.228(7)
O5 C33 1.320(9)
O6 C33 1.219(9)
O7 C40 1.290(10)
O8 C40 1.212(9)
C1 C2 1.478(9)
C2 C3 1.389(9)
C2 C7 1.388(8)
C3 C4 1.372(9)
C3 H3 0.9300
C4 C5 1.395(9)
C4 H4 0.9300
C5 C6 1.384(9)
C6 C7 1.352(9)
C6 H6 0.9300
C7 H7 0.9300
C8 C9 1.483(9)
C9 C10 1.388(8)
C9 C14 1.409(8)
C10 C11 1.356(9)
C10 H10 0.9300
C11 C12 1.385(9)
C11 H11 0.9300
C12 C13 1.397(9)
C13 C14 1.360(8)
C13 H13 0.9300
C14 H14 0.9300
C15 C16 1.370(9)
C15 C20 1.396(9)
C16 C17 1.386(9)
C16 H16 0.9300
C17 C18 1.349(10)
C17 H17 0.9300
C18 C19 1.367(10)
C18 H18 0.9300
C19 C20 1.370(9)
C19 H19 0.9300
C20 H20 0.9300
C21 C22 1.365(10)
C21 C26 1.364(9)
C22 C23 1.416(11)
C22 H22 0.9300
C23 C24 1.342(12)
C23 H23 0.9300
C24 C25 1.354(12)
C24 H24 0.9300
C25 C26 1.381(10)
C25 H25 0.9300
C26 H26 0.9300
C27 C32 1.375(7)
C27 C28 1.368(7)
C28 C29 1.379(7)
C28 H28 0.9300
C29 C30 1.351(8)
C29 H29 0.9300
C30 C31 1.364(8)
C30 H30 0.9300
C31 C32 1.390(7)
C31 H31 0.9300
C32 H32 0.9300
C33 C34 1.481(11)
C34 C35 1.372(11)
C34 C39 1.388(9)
C35 C36 1.391(11)
C35 H35 0.9300
C36 C37 1.388(10)
C36 H36 0.9300
C37 C38 1.382(11)
C38 C39 1.375(11)
C38 H38 0.9300
C39 H39 0.9300
C40 C41 1.491(11)
C41 C46 1.357(12)
C41 C42 1.386(12)
C42 C43 1.360(11)
C42 H42 0.9300
C43 C44 1.366(14)
C43 H43 0.9300
C44 C45 1.411(15)
C45 C46 1.459(13)
C45 H45 0.9300
C46 H46 0.9300
C47 C48 1.367(9)
C47 C52 1.381(11)
C48 C49 1.367(11)
C48 H48 0.9300
C49 C50 1.353(13)
C49 H49 0.9300
C50 C51 1.362(13)
C50 H50 0.9300
C51 C52 1.430(12)
C51 H51 0.9300
C52 H52 0.9300
C53 C58 1.354(8)
C53 C54 1.374(8)
C54 C55 1.388(8)
C54 H54 0.9300
C55 C56 1.357(9)
C55 H55 0.9300
C56 C57 1.365(9)
C56 H56 0.9300
C57 C58 1.393(8)
C57 H57 0.9300
C58 H58 0.9300
C59 C60 1.355(8)
C59 C64 1.367(8)
C60 C61 1.401(8)
C60 H60 0.9300
C61 C62 1.357(8)
C61 H61 0.9300
C62 C63 1.357(9)
C62 H62 0.9300
C63 C64 1.371(8)
C63 H63 0.9300
C64 H64 0.9300

loop_
_geom_hbond_atom_site_label_D
_geom_hbond_atom_site_label_H
_geom_hbond_atom_site_label_A
_geom_hbond_site_symmetry_A
_geom_hbond_distance_DH
_geom_hbond_distance_HA
_geom_hbond_distance_DA
_geom_hbond_angle_DHA
N3 H3B N2 2_646 0.86 2.44 3.245(11) 156.2
N3 H3A O4 1_554 0.86 2.40 3.178(8) 151.4
N2 H2B O2 2_657 0.86 2.22 2.996(8) 150.6
N1 H1A O4 2_747 0.86 2.24 3.046(8) 156.0

loop_
_geom_torsion_atom_site_label_1
_geom_torsion_atom_site_label_2
_geom_torsion_atom_site_label_3
_geom_torsion_atom_site_label_4
_geom_torsion
C21 Sb1 O1 C1 -170.7(4)
O3 Sb1 O1 C1 170(2)
C27 Sb1 O1 C1 79.2(4)
C15 Sb1 O1 C1 -64.4(4)
O1 Sb1 O3 C8 -152(3)
C21 Sb1 O3 C8 -171.1(4)
C27 Sb1 O3 C8 -60.9(4)
C15 Sb1 O3 C8 82.7(4)
C59 Sb2 O5 C33 64.5(5)
C47 Sb2 O5 C33 179.3(5)
C53 Sb2 O5 C33 -69.8(5)
O7 Sb2 O5 C33 -179.9(15)
C59 Sb2 O7 C40 -68.5(6)
O5 Sb2 O7 C40 175.6(14)
C47 Sb2 O7 C40 176.4(6)
C53 Sb2 O7 C40 65.5(6)
Sb1 O1 C1 O2 -5.7(7)
Sb1 O1 C1 C2 174.4(4)
O2 C1 C2 C3 165.7(6)
O1 C1 C2 C3 -14.3(8)
O2 C1 C2 C7 -17.9(9)
O1 C1 C2 C7 162.0(5)
C7 C2 C3 C4 1.0(9)
C1 C2 C3 C4 177.5(6)
C2 C3 C4 C5 -4.0(10)
C3 C4 C5 N1 -177.4(7)
C3 C4 C5 C6 4.3(10)
N1 C5 C6 C7 -180.0(7)
C4 C5 C6 C7 -1.7(11)
C5 C6 C7 C2 -1.3(10)
C3 C2 C7 C6 1.6(9)
C1 C2 C7 C6 -174.8(6)
Sb1 O3 C8 O4 -7.2(7)
Sb1 O3 C8 C9 175.6(4)
O4 C8 C9 C10 -168.2(6)
O3 C8 C9 C10 9.0(8)
O4 C8 C9 C14 6.3(9)
O3 C8 C9 C14 -176.5(5)
C14 C9 C10 C11 -1.4(10)
C8 C9 C10 C11 173.2(6)
C9 C10 C11 C12 -1.4(11)
C10 C11 C12 N2 -178.0(7)
C10 C11 C12 C13 4.8(10)
N2 C12 C13 C14 177.2(6)
C11 C12 C13 C14 -5.5(10)
C12 C13 C14 C9 2.7(9)
C10 C9 C14 C13 0.8(9)
C8 C9 C14 C13 -173.9(5)
O1 Sb1 C15 C16 148.7(5)
C21 Sb1 C15 C16 -123.5(5)
O3 Sb1 C15 C16 -34.3(5)
C27 Sb1 C15 C16 58.5(7)
O1 Sb1 C15 C20 -33.2(5)
C21 Sb1 C15 C20 54.6(5)
O3 Sb1 C15 C20 143.8(5)
C27 Sb1 C15 C20 -123.4(5)
C20 C15 C16 C17 1.5(9)
Sb1 C15 C16 C17 179.5(5)
C15 C16 C17 C18 -0.8(10)
C16 C17 C18 C19 -0.3(11)
C17 C18 C19 C20 0.6(11)
C18 C19 C20 C15 0.1(11)
C16 C15 C20 C19 -1.2(10)
Sb1 C15 C20 C19 -179.4(5)
O1 Sb1 C21 C22 151.9(7)
O3 Sb1 C21 C22 -29.3(7)
C27 Sb1 C21 C22 -118.6(6)
C15 Sb1 C21 C22 62.7(7)
O1 Sb1 C21 C26 -23.0(6)
O3 Sb1 C21 C26 155.8(6)
C27 Sb1 C21 C26 66.5(6)
C15 Sb1 C21 C26 -112.2(6)
C26 C21 C22 C23 -0.4(12)
Sb1 C21 C22 C23 -175.5(7)
C21 C22 C23 C24 -1.1(15)
C22 C23 C24 C25 1.0(15)
C23 C24 C25 C26 0.7(14)
C24 C25 C26 C21 -2.3(13)
C22 C21 C26 C25 2.1(12)
Sb1 C21 C26 C25 177.1(6)
O1 Sb1 C27 C32 117.0(5)
C21 Sb1 C27 C32 29.0(6)
O3 Sb1 C27 C32 -59.4(5)
C15 Sb1 C27 C32 -153.0(5)
O1 Sb1 C27 C28 -61.0(6)
C21 Sb1 C27 C28 -148.9(6)
O3 Sb1 C27 C28 122.7(6)
C15 Sb1 C27 C28 29.0(8)
C32 C27 C28 C29 -3.1(11)
Sb1 C27 C28 C29 174.8(6)
C27 C28 C29 C30 2.1(13)
C28 C29 C30 C31 -0.5(13)
C29 C30 C31 C32 0.1(13)
C28 C27 C32 C31 2.6(11)
Sb1 C27 C32 C31 -175.4(6)
C30 C31 C32 C27 -1.1(13)
Sb2 O5 C33 O6 1.3(10)
Sb2 O5 C33 C34 -179.4(5)
O6 C33 C34 C35 173.7(8)
O5 C33 C34 C35 -5.6(11)
O6 C33 C34 C39 -7.6(11)
O5 C33 C34 C39 173.1(6)
C39 C34 C35 C36 2.4(12)
C33 C34 C35 C36 -178.9(7)
C34 C35 C36 C37 -1.9(13)
C35 C36 C37 N3 -176.0(8)
C35 C36 C37 C38 0.2(12)
N3 C37 C38 C39 177.2(7)
C36 C37 C38 C39 1.0(12)
C35 C34 C39 C38 -1.3(11)
C33 C34 C39 C38 -180.0(7)
C37 C38 C39 C34 -0.5(11)
Sb2 O7 C40 O8 -2.0(11)
Sb2 O7 C40 C41 174.4(5)
O8 C40 C41 C46 -12.7(13)
O7 C40 C41 C46 170.9(8)
O8 C40 C41 C42 164.4(9)
O7 C40 C41 C42 -12.0(12)
C46 C41 C42 C43 0.4(14)
C40 C41 C42 C43 -176.7(8)
C41 C42 C43 C44 1.1(15)
C42 C43 C44 N4 -179.0(10)
C42 C43 C44 C45 -3.8(15)
N4 C44 C45 C46 -179.5(9)
C43 C44 C45 C46 4.9(15)
C42 C41 C46 C45 0.8(14)
C40 C41 C46 C45 177.9(8)
C44 C45 C46 C41 -3.5(15)
C59 Sb2 C47 C48 -112.4(7)
O5 Sb2 C47 C48 155.0(6)
C53 Sb2 C47 C48 65.9(7)
O7 Sb2 C47 C48 -24.9(6)
C59 Sb2 C47 C52 68.6(7)
O5 Sb2 C47 C52 -24.0(7)
C53 Sb2 C47 C52 -113.0(7)
O7 Sb2 C47 C52 156.1(7)
C52 C47 C48 C49 1.4(13)
Sb2 C47 C48 C49 -177.6(7)
C47 C48 C49 C50 1.9(14)
C48 C49 C50 C51 -6.1(16)
C49 C50 C51 C52 6.9(16)
C48 C47 C52 C51 -0.5(13)
Sb2 C47 C52 C51 178.5(7)
C50 C51 C52 C47 -3.6(15)
C59 Sb2 C53 C58 1.1(11)
O5 Sb2 C53 C58 98.0(9)
C47 Sb2 C53 C58 -176.8(8)
O7 Sb2 C53 C58 -89.4(9)
C59 Sb2 C53 C54 -177.0(7)
O5 Sb2 C53 C54 -80.2(7)
C47 Sb2 C53 C54 5.0(8)
O7 Sb2 C53 C54 92.4(7)
C58 C53 C54 C55 5.2(16)
Sb2 C53 C54 C55 -176.5(9)
C53 C54 C55 C56 -4(2)
C54 C55 C56 C57 2(2)
C55 C56 C57 C58 -2(2)
C54 C53 C58 C57 -4.6(16)
Sb2 C53 C58 C57 177.3(9)
C56 C57 C58 C53 3(2)
O5 Sb2 C59 C60 82.4(9)
C47 Sb2 C59 C60 -4.4(10)
C53 Sb2 C59 C60 177.7(8)
O7 Sb2 C59 C60 -90.5(9)
O5 Sb2 C59 C64 -100.7(9)
C47 Sb2 C59 C64 172.5(8)
C53 Sb2 C59 C64 -5.4(11)
O7 Sb2 C59 C64 86.4(9)
C64 C59 C60 C61 -3.9(19)
Sb2 C59 C60 C61 173.3(11)
C59 C60 C61 C62 2(2)
C60 C61 C62 C63 3(2)
C61 C62 C63 C64 -6(2)
C60 C59 C64 C63 0.9(17)
Sb2 C59 C64 C63 -176.0(8)
C62 C63 C64 C59 4.3(18)

loop_
_cod_related_entry_id
_cod_related_entry_database
_cod_related_entry_code
1 ChemSpider 30655650
